data_2021846
loop_
_publ_author_name
'Tavtorkin, Alexander N.'
'Korchagina, Sof'ya A.'
'Komarov, Pavel D.'
'Vinogradov, Alexey A.'
'Churakov, Andrei V.'
'Nifant'ev, Ilya E.'
'Minyaev, Mikhail E.'

_publ_section_title
;
 Chromium complexes bearing disubstituted organophosphate ligands and
 their use in ethylene polymerization
;
_journal_coeditor_code FP3081
_journal_issue 1
_journal_name_full 'Acta Crystallographica Section C'
_journal_page_first 93
_journal_page_last 103
_journal_paper_doi 10.1107/S2053229619015699
_journal_volume 76
_journal_year 2020
_chemical_absolute_configuration ad
_chemical_formula_iupac '[Cr2 (C2 H5 O)2 (C24 H34 O4 P)3 Cl (C2 H6 O)3], C2 H6 O'
_chemical_formula_moiety 'C82 H130 Cl Cr2 O17 P3, C2 H6 O'
_chemical_formula_sum 'C84 H136 Cl Cr2 O18 P3'
_chemical_formula_weight 1666.28
_chemical_name_systematic
;[\m-Bis(2,6-diisopropylphenyl)
phosphato-1\k<i>O</i>:2\k<i>O</i>']bis[bis(2,6-diisopropylphenyl)
phosphato]-1\k<i>O</i>,2\k<i>O</i>-chlorido-2\k<i>Cl</i>-triethanol-1\k^2^<i>O</i>,2\k<i>O</i>-di-\m-ethanolato-1\k^2^<i>O</i>:2\k^2^<i>O</i>-dichromium(<i>Cr</i>---<i>Cr</i>) ethanol
monosolvate
;
_space_group_crystal_system orthorhombic
_space_group_IT_number 19
_space_group_name_Hall 'P 2ac 2ab'
_space_group_name_H-M_alt 'P 21 21 21'
_atom_sites_solution_hydrogens mixed
_atom_sites_solution_primary direct
_atom_sites_solution_secondary difmap
_audit_creation_method SHELXL-2017/1
_cell_angle_alpha 90
_cell_angle_beta 90
_cell_angle_gamma 90
_cell_formula_units_Z 4
_cell_length_a 15.4994(10)
_cell_length_b 23.1995(16)
_cell_length_c 25.5787(17)
_cell_measurement_reflns_used 9369
_cell_measurement_temperature 150(2)
_cell_measurement_theta_max 25.588
_cell_measurement_theta_min 2.193
_cell_volume 9197.5(11)
_computing_cell_refinement
;
SAINT (Bruker, 2008)
;
_computing_data_collection
;
<i>APEX2</i> (Bruker, 2008)
;
_computing_data_reduction
;
SAINT (Bruker, 2008)
;
_computing_molecular_graphics
;
SHELXTL (Sheldrick, 2008)
;
_computing_publication_material
;
SHELXTL (Sheldrick, 2008)
;
_computing_structure_refinement
;
SHELXL2017 (Sheldrick, 2015)
;
_computing_structure_solution
;
SHELXS (Sheldrick, 2008)
;
_diffrn_ambient_temperature 150(2)
_diffrn_measured_fraction_theta_full 0.999
_diffrn_measured_fraction_theta_max 0.999
_diffrn_measurement_device_type 'Bruker SMART APEXII'
_diffrn_measurement_method \w
_diffrn_radiation_monochromator graphite
_diffrn_radiation_source 'fine-focus sealed tube'
_diffrn_radiation_type MoK\a
_diffrn_radiation_wavelength 0.71073
_diffrn_reflns_av_R_equivalents 0.0843
_diffrn_reflns_av_unetI/netI 0.0900
_diffrn_reflns_limit_h_max 19
_diffrn_reflns_limit_h_min -19
_diffrn_reflns_limit_k_max 29
_diffrn_reflns_limit_k_min -29
_diffrn_reflns_limit_l_max 27
_diffrn_reflns_limit_l_min -32
_diffrn_reflns_number 71757
_diffrn_reflns_theta_full 25.242
_diffrn_reflns_theta_max 27.000
_diffrn_reflns_theta_min 2.193
_exptl_absorpt_coefficient_mu 0.379
_exptl_absorpt_correction_T_max 0.9703
_exptl_absorpt_correction_T_min 0.9419
_exptl_absorpt_correction_type multi-scan
_exptl_absorpt_process_details
;
(SADABS; Bruker, 2008)
;
_exptl_crystal_colour green
_exptl_crystal_density_diffrn 1.203
_exptl_crystal_density_method 'not measured'
_exptl_crystal_description block
_exptl_crystal_F_000 3576
_exptl_crystal_size_max 0.16
_exptl_crystal_size_mid 0.10
_exptl_crystal_size_min 0.08
_refine_diff_density_max 0.365
_refine_diff_density_min -0.499
_refine_ls_abs_structure_details
;
Refined as an inversion twin
;
_refine_ls_abs_structure_Flack 0.03(2)
_refine_ls_extinction_method none
_refine_ls_goodness_of_fit_ref 0.961
_refine_ls_hydrogen_treatment mixed
_refine_ls_matrix_type full
_refine_ls_number_parameters 1037
_refine_ls_number_reflns 20083
_refine_ls_number_restraints 8
_refine_ls_restrained_S_all 0.960
_refine_ls_R_factor_all 0.0901
_refine_ls_R_factor_gt 0.0497
_refine_ls_shift/su_max 0.001
_refine_ls_shift/su_mean 0.000
_refine_ls_structure_factor_coef Fsqd
_refine_ls_weighting_details 'w=1/[\s^2^(Fo^2^)+(0.0496P)^2^] where P=(Fo^2^+2Fc^2^)/3'
_refine_ls_weighting_scheme calc
_refine_ls_wR_factor_gt 0.0949
_refine_ls_wR_factor_ref 0.1076
_reflns_number_gt 13636
_reflns_number_total 20083
_reflns_threshold_expression 'I > 2\s(I)'
_cod_data_source_file fp3081sup1.cif
_cod_data_source_block mol2
_cod_depositor_comments 'Adding full bibliography for 2021845--2021847.cif.'
_cod_database_code 2021846
_cod_database_fobs_code 2021846
_shelx_space_group_comment
;
The symmetry employed for this shelxl refinement is uniquely defined
by the following loop, which should always be used as a source of
symmetry information in preference to the above space-group names.
They are only intended as comments.
;
_shelx_estimated_absorpt_t_min 0.942
_shelx_estimated_absorpt_t_max 0.970

loop_
_space_group_symop_operation_xyz
'x, y, z'
'-x+1/2, -y, z+1/2'
'-x, y+1/2, -z+1/2'
'x+1/2, -y+1/2, -z'

loop_
_atom_site_type_symbol
_atom_site_label
_atom_site_fract_x
_atom_site_fract_y
_atom_site_fract_z
_atom_site_U_iso_or_equiv
_atom_site_adp_type
_atom_site_calc_flag
_atom_site_occupancy
_atom_site_disorder_assembly
_atom_site_disorder_group
Cr Cr1 0.16720(4) 0.31747(3) 0.22540(3) 0.02561(17) Uani d 1 . .
Cr Cr2 0.26278(4) 0.37131(3) 0.31624(3) 0.02487(17) Uani d 1 . .
Cl Cl1 0.33942(7) 0.34280(5) 0.38860(5) 0.0360(3) Uani d 1 . .
P P1 0.08077(8) 0.36103(5) 0.11769(5) 0.0292(3) Uani d 1 . .
P P2 0.43125(7) 0.44351(5) 0.28407(5) 0.0268(3) Uani d 1 . .
P P3 0.08064(7) 0.31334(5) 0.33467(5) 0.0237(3) Uani d 1 . .
O O1 0.25570(18) 0.29883(12) 0.27691(12) 0.0272(7) Uani d 1 . .
O O2 0.19533(18) 0.39214(13) 0.25268(11) 0.0256(7) Uani d 1 . .
O O3 0.25610(19) 0.45288(14) 0.34232(13) 0.0310(8) Uani d 1 . .
H H3 0.301(3) 0.464(2) 0.343(2) 0.037 Uiso d 1 . .
O O4 0.1508(2) 0.23427(15) 0.20264(14) 0.0361(9) Uani d 1 . .
H H4 0.160(4) 0.235(2) 0.173(2) 0.043 Uiso d 1 . .
O O5 0.25597(19) 0.31988(16) 0.16810(13) 0.0366(8) Uani d 1 . .
H H5 0.230(3) 0.327(2) 0.139(2) 0.044 Uiso d 1 . .
O O6 -0.0058(2) 0.34357(14) 0.08834(12) 0.0327(8) Uani d 1 . .
O O7 0.0719(2) 0.42898(13) 0.11746(12) 0.0331(8) Uani d 1 . .
O O8 0.07743(18) 0.34332(13) 0.17410(11) 0.0292(7) Uani d 1 . .
O O9 0.1574(2) 0.33944(14) 0.08882(12) 0.0355(8) Uani d 1 . .
O O10 0.42196(18) 0.47019(12) 0.22714(13) 0.0286(7) Uani d 1 . .
O O11 0.52923(18) 0.42380(12) 0.28190(12) 0.0273(7) Uani d 1 . .
O O12 0.37217(17) 0.39217(12) 0.28133(12) 0.0266(7) Uani d 1 . .
O O13 0.41484(18) 0.48446(13) 0.32722(12) 0.0303(7) Uani d 1 . .
O O14 -0.00825(18) 0.33456(12) 0.35780(11) 0.0248(7) Uani d 1 . .
O O15 0.08711(18) 0.24972(13) 0.35586(11) 0.0263(7) Uani d 1 . .
O O16 0.07473(17) 0.30680(12) 0.27616(11) 0.0255(7) Uani d 1 . .
O O17 0.15241(18) 0.35187(12) 0.35324(11) 0.0256(7) Uani d 1 . .
C C1 0.2856(3) 0.2432(2) 0.2910(2) 0.0405(13) Uani d 1 . .
H H1A 0.235574 0.217047 0.294797 0.049 Uiso calc 1 . .
H H1B 0.315062 0.245506 0.325258 0.049 Uiso calc 1 . .
C C2 0.3467(4) 0.2186(3) 0.2514(3) 0.0580(17) Uani d 1 . .
H H2A 0.364027 0.179737 0.262203 0.087 Uiso calc 1 . .
H H2B 0.397877 0.243221 0.248852 0.087 Uiso calc 1 . .
H H2C 0.318114 0.216653 0.217266 0.087 Uiso calc 1 . .
C C3A 0.1338(4) 0.4390(3) 0.2511(3) 0.0305(15) Uani d 0.770(7) A 1
H H3A 0.113008 0.447016 0.286923 0.037 Uiso calc 0.770(7) A 1
H H3B 0.083549 0.427348 0.229640 0.037 Uiso calc 0.770(7) A 1
C C4A 0.1723(6) 0.4924(3) 0.2287(3) 0.049(2) Uani d 0.770(7) A 1
H H4A 0.128984 0.523128 0.228539 0.073 Uiso calc 0.770(7) A 1
H H4B 0.191524 0.484846 0.192864 0.073 Uiso calc 0.770(7) A 1
H H4C 0.221721 0.504228 0.250053 0.073 Uiso calc 0.770(7) A 1
C C3B 0.2024(12) 0.4458(9) 0.2286(9) 0.0305(15) Uani d 0.230(7) A 2
H H3C 0.210209 0.439990 0.190546 0.037 Uiso calc 0.230(7) A 2
H H3D 0.254535 0.465479 0.242024 0.037 Uiso calc 0.230(7) A 2
C C4B 0.1252(19) 0.4844(13) 0.2373(13) 0.049(2) Uani d 0.230(7) A 2
H H4D 0.126366 0.516151 0.211993 0.073 Uiso calc 0.230(7) A 2
H H4E 0.126996 0.500087 0.272837 0.073 Uiso calc 0.230(7) A 2
H H4F 0.072072 0.462063 0.232620 0.073 Uiso calc 0.230(7) A 2
C C5 0.2026(3) 0.4746(2) 0.3834(2) 0.0414(13) Uani d 1 . .
H H5A 0.221948 0.458347 0.417230 0.050 Uiso calc 1 . .
H H5B 0.142273 0.462247 0.377461 0.050 Uiso calc 1 . .
C C6 0.2067(4) 0.5388(2) 0.3856(3) 0.0657(19) Uani d 1 . .
H H6A 0.170873 0.552743 0.414561 0.099 Uiso calc 1 . .
H H6B 0.185281 0.554931 0.352640 0.099 Uiso calc 1 . .
H H6C 0.266541 0.551042 0.391077 0.099 Uiso calc 1 . .
C C7 0.0789(4) 0.1986(2) 0.2158(3) 0.0665(19) Uani d 1 . .
H H7A 0.027333 0.213221 0.197208 0.080 Uiso calc 1 B 1
H H7B 0.067842 0.202070 0.253739 0.080 Uiso calc 1 B 1
C C8A 0.0901(13) 0.1373(6) 0.2029(11) 0.074(5) Uani d 0.72(4) C 1
H H8A 0.044406 0.114768 0.219666 0.111 Uiso calc 0.72(4) C 1
H H8B 0.146466 0.124140 0.215476 0.111 Uiso calc 0.72(4) C 1
H H8C 0.086919 0.132222 0.164892 0.111 Uiso calc 0.72(4) C 1
C C8B 0.110(3) 0.1421(18) 0.227(3) 0.074(5) Uani d 0.28(4) C 2
H H8D 0.060603 0.115778 0.230325 0.111 Uiso calc 0.28(4) C 2
H H8E 0.142877 0.142564 0.259286 0.111 Uiso calc 0.28(4) C 2
H H8F 0.146709 0.129072 0.197973 0.111 Uiso calc 0.28(4) C 2
C C9 0.3434(3) 0.3411(2) 0.1691(2) 0.0445(14) Uani d 1 . .
H H9A 0.367188 0.337571 0.204814 0.053 Uiso calc 1 . .
H H9B 0.344114 0.382390 0.159162 0.053 Uiso calc 1 . .
C C10 0.3980(3) 0.3070(3) 0.1314(2) 0.0623(19) Uani d 1 . .
H H10A 0.457088 0.321965 0.131714 0.093 Uiso calc 1 . .
H H10B 0.374006 0.310518 0.096046 0.093 Uiso calc 1 . .
H H10C 0.398267 0.266379 0.141824 0.093 Uiso calc 1 . .
C C11 -0.0168(3) 0.2885(2) 0.0654(2) 0.0344(12) Uani d 1 . .
C C12 -0.0686(3) 0.2491(2) 0.0921(2) 0.0398(13) Uani d 1 . .
C C13 -0.0800(4) 0.1956(3) 0.0686(3) 0.0620(18) Uani d 1 . .
H H13 -0.114535 0.167385 0.085615 0.074 Uiso calc 1 . .
C C14 -0.0430(5) 0.1826(3) 0.0218(3) 0.076(2) Uani d 1 . .
H H14 -0.050139 0.145186 0.007290 0.092 Uiso calc 1 . .
C C15 0.0043(4) 0.2228(3) -0.0044(3) 0.0653(19) Uani d 1 . .
H H15 0.027928 0.213296 -0.037603 0.078 Uiso calc 1 . .
C C16 0.0190(3) 0.2778(3) 0.0163(2) 0.0440(14) Uani d 1 . .
C C17 -0.1149(3) 0.2665(2) 0.1423(2) 0.0429(14) Uani d 1 . .
H H17 -0.073157 0.287455 0.165168 0.051 Uiso calc 1 . .
C C18 -0.1892(3) 0.3076(3) 0.1286(2) 0.0575(17) Uani d 1 . .
H H18A -0.218121 0.319940 0.160748 0.086 Uiso calc 1 . .
H H18B -0.230689 0.287641 0.105993 0.086 Uiso calc 1 . .
H H18C -0.166255 0.341337 0.110250 0.086 Uiso calc 1 . .
C C19 -0.1510(4) 0.2156(3) 0.1727(3) 0.0680(19) Uani d 1 . .
H H19A -0.104767 0.187865 0.179580 0.102 Uiso calc 1 . .
H H19B -0.196533 0.196986 0.152122 0.102 Uiso calc 1 . .
H H19C -0.175061 0.229251 0.205869 0.102 Uiso calc 1 . .
C C20 0.0645(4) 0.3235(3) -0.0159(2) 0.0524(16) Uani d 1 . .
H H20 0.075703 0.356968 0.007775 0.063 Uiso calc 1 . .
C C21 0.0055(5) 0.3449(4) -0.0596(3) 0.094(3) Uani d 1 . .
H H21A -0.050796 0.355354 -0.044908 0.141 Uiso calc 1 . .
H H21B -0.002106 0.314294 -0.085614 0.141 Uiso calc 1 . .
H H21C 0.031394 0.378728 -0.076287 0.141 Uiso calc 1 . .
C C22 0.1505(5) 0.3052(4) -0.0382(3) 0.086(2) Uani d 1 . .
H H22A 0.190265 0.296124 -0.009616 0.130 Uiso calc 1 . .
H H22B 0.174376 0.336600 -0.059355 0.130 Uiso calc 1 . .
H H22C 0.142501 0.270995 -0.060186 0.130 Uiso calc 1 . .
C C23 0.0745(4) 0.4616(2) 0.0703(2) 0.0379(12) Uani d 1 . .
C C24 -0.0039(4) 0.4800(2) 0.0498(2) 0.0446(14) Uani d 1 . .
C C25 -0.0004(5) 0.5111(3) 0.0027(2) 0.0607(18) Uani d 1 . .
H H25 -0.052495 0.524218 -0.012750 0.073 Uiso calc 1 . .
C C26 0.0760(6) 0.5228(3) -0.0213(3) 0.077(2) Uani d 1 . .
H H26 0.076935 0.541140 -0.054465 0.092 Uiso calc 1 . .
C C27 0.1520(5) 0.5077(3) 0.0031(3) 0.073(2) Uani d 1 . .
H H27 0.204909 0.519288 -0.012410 0.088 Uiso calc 1 . .
C C28 0.1547(4) 0.4761(2) 0.0495(2) 0.0485(15) Uani d 1 . .
C C29 -0.0885(3) 0.4730(2) 0.0786(2) 0.0443(14) Uani d 1 . .
H H29 -0.080350 0.441970 0.105323 0.053 Uiso calc 1 . .
C C30 -0.1102(5) 0.5280(3) 0.1076(3) 0.081(2) Uani d 1 . .
H H30A -0.059698 0.540812 0.127508 0.121 Uiso calc 1 . .
H H30B -0.158269 0.520793 0.131652 0.121 Uiso calc 1 . .
H H30C -0.126693 0.557871 0.082485 0.121 Uiso calc 1 . .
C C31 -0.1623(5) 0.4547(4) 0.0432(3) 0.108(3) Uani d 1 . .
H H31A -0.144805 0.421020 0.022708 0.162 Uiso calc 1 . .
H H31B -0.177109 0.486449 0.019611 0.162 Uiso calc 1 . .
H H31C -0.212728 0.444824 0.064592 0.162 Uiso calc 1 . .
C C32 0.2385(4) 0.4629(3) 0.0761(2) 0.0561(17) Uani d 1 . .
H H32 0.225818 0.437293 0.106626 0.067 Uiso calc 1 . .
C C33 0.3013(4) 0.4315(3) 0.0407(3) 0.071(2) Uani d 1 . .
H H33A 0.272508 0.398129 0.024904 0.106 Uiso calc 1 . .
H H33B 0.350968 0.418381 0.061189 0.106 Uiso calc 1 . .
H H33C 0.320973 0.457621 0.013050 0.106 Uiso calc 1 . .
C C34 0.2795(5) 0.5185(3) 0.0972(3) 0.085(2) Uani d 1 . .
H H34A 0.239758 0.537071 0.121837 0.128 Uiso calc 1 . .
H H34B 0.291401 0.544830 0.068119 0.128 Uiso calc 1 . .
H H34C 0.333584 0.509219 0.115213 0.128 Uiso calc 1 . .
C C35 0.4724(3) 0.5155(2) 0.20641(19) 0.0327(12) Uani d 1 . .
C C36 0.4500(3) 0.5717(2) 0.2185(2) 0.0367(12) Uani d 1 . .
C C37 0.4993(4) 0.6152(2) 0.1944(3) 0.0548(16) Uani d 1 . .
H H37 0.486485 0.654492 0.201607 0.066 Uiso calc 1 . .
C C38 0.5652(4) 0.6023(3) 0.1607(3) 0.0621(18) Uani d 1 . .
H H38 0.597762 0.632458 0.145247 0.074 Uiso calc 1 . .
C C39 0.5843(4) 0.5465(3) 0.1494(2) 0.0540(16) Uani d 1 . .
H H39 0.629963 0.538411 0.125720 0.065 Uiso calc 1 . .
C C40 0.5386(3) 0.5008(2) 0.1716(2) 0.0400(13) Uani d 1 . .
C C41 0.3747(3) 0.5894(2) 0.2530(2) 0.0403(13) Uani d 1 . .
H H41 0.345818 0.553177 0.265028 0.048 Uiso calc 1 . .
C C42 0.4030(4) 0.6222(2) 0.3017(2) 0.0552(16) Uani d 1 . .
H H42A 0.443703 0.598577 0.321739 0.083 Uiso calc 1 . .
H H42B 0.352409 0.630750 0.323359 0.083 Uiso calc 1 . .
H H42C 0.430989 0.658283 0.291366 0.083 Uiso calc 1 . .
C C43 0.3085(3) 0.6236(2) 0.2222(2) 0.0561(16) Uani d 1 . .
H H43A 0.290417 0.601379 0.191522 0.084 Uiso calc 1 . .
H H43B 0.334140 0.660148 0.210791 0.084 Uiso calc 1 . .
H H43C 0.258314 0.631466 0.244355 0.084 Uiso calc 1 . .
C C44 0.5593(3) 0.4391(3) 0.1562(2) 0.0510(15) Uani d 1 . .
H H44 0.516051 0.413065 0.173013 0.061 Uiso calc 1 . .
C C45 0.6489(4) 0.4218(3) 0.1747(3) 0.072(2) Uani d 1 . .
H H45A 0.653499 0.428334 0.212489 0.108 Uiso calc 1 . .
H H45B 0.692326 0.444911 0.156499 0.108 Uiso calc 1 . .
H H45C 0.658427 0.380834 0.167218 0.108 Uiso calc 1 . .
C C46 0.5517(4) 0.4326(3) 0.0966(3) 0.080(2) Uani d 1 . .
H H46A 0.566336 0.392944 0.086668 0.119 Uiso calc 1 . .
H H46B 0.591525 0.459367 0.079456 0.119 Uiso calc 1 . .
H H46C 0.492482 0.441139 0.085720 0.119 Uiso calc 1 . .
C C47 0.5855(3) 0.41665(19) 0.32560(18) 0.0279(11) Uani d 1 . .
C C48 0.5965(3) 0.3605(2) 0.34384(18) 0.0311(11) Uani d 1 . .
C C49 0.6583(3) 0.3526(2) 0.3824(2) 0.0400(12) Uani d 1 . .
H H49 0.667889 0.315000 0.395976 0.048 Uiso calc 1 . .
C C50 0.7058(3) 0.3979(3) 0.4012(2) 0.0475(15) Uani d 1 . .
H H50 0.747948 0.391312 0.427447 0.057 Uiso calc 1 . .
C C51 0.6933(3) 0.4526(3) 0.3825(2) 0.0439(14) Uani d 1 . .
H H51 0.726402 0.483435 0.396404 0.053 Uiso calc 1 . .
C C52 0.6324(3) 0.4637(2) 0.3433(2) 0.0332(12) Uani d 1 . .
C C53 0.5465(3) 0.3103(2) 0.3210(2) 0.0339(11) Uani d 1 . .
H H53 0.487989 0.324917 0.311280 0.041 Uiso calc 1 . .
C C54 0.5897(4) 0.2895(2) 0.2710(2) 0.0475(14) Uani d 1 . .
H H54A 0.595794 0.321806 0.246631 0.071 Uiso calc 1 . .
H H54B 0.554193 0.259331 0.254887 0.071 Uiso calc 1 . .
H H54C 0.646788 0.273808 0.279257 0.071 Uiso calc 1 . .
C C55 0.5339(4) 0.2612(2) 0.3597(2) 0.0471(14) Uani d 1 . .
H H55A 0.510886 0.276574 0.392572 0.071 Uiso calc 1 . .
H H55B 0.589488 0.242417 0.366379 0.071 Uiso calc 1 . .
H H55C 0.493351 0.233083 0.345185 0.071 Uiso calc 1 . .
C C56 0.6216(3) 0.5235(2) 0.3215(2) 0.0391(13) Uani d 1 . .
H H56 0.567711 0.523900 0.299938 0.047 Uiso calc 1 . .
C C57 0.6954(4) 0.5403(3) 0.2867(3) 0.081(2) Uani d 1 . .
H H57A 0.695893 0.515491 0.255656 0.122 Uiso calc 1 . .
H H57B 0.749812 0.535810 0.305729 0.122 Uiso calc 1 . .
H H57C 0.688622 0.580585 0.275889 0.122 Uiso calc 1 . .
C C58 0.6115(6) 0.5677(3) 0.3643(3) 0.090(3) Uani d 1 . .
H H58A 0.564274 0.556204 0.387596 0.135 Uiso calc 1 . .
H H58B 0.598416 0.605330 0.348852 0.135 Uiso calc 1 . .
H H58C 0.665225 0.570246 0.384391 0.135 Uiso calc 1 . .
C C59 -0.0264(3) 0.3928(2) 0.3686(2) 0.0306(11) Uani d 1 . .
C C60 -0.0110(3) 0.4129(2) 0.4195(2) 0.0356(12) Uani d 1 . .
C C61 -0.0298(4) 0.4704(3) 0.4287(3) 0.0545(16) Uani d 1 . .
H H61 -0.020490 0.485732 0.462665 0.065 Uiso calc 1 . .
C C62 -0.0614(4) 0.5056(3) 0.3903(3) 0.0620(19) Uani d 1 . .
H H62 -0.072263 0.545149 0.397575 0.074 Uiso calc 1 . .
C C63 -0.0775(3) 0.4837(2) 0.3409(3) 0.0499(15) Uani d 1 . .
H H63 -0.099656 0.508613 0.314718 0.060 Uiso calc 1 . .
C C64 -0.0621(3) 0.4265(2) 0.3287(2) 0.0372(13) Uani d 1 . .
C C65 0.0192(3) 0.3721(3) 0.4619(2) 0.0412(13) Uani d 1 . .
H H65 0.060448 0.344285 0.445590 0.049 Uiso calc 1 . .
C C66 0.0667(5) 0.4028(3) 0.5062(2) 0.076(2) Uani d 1 . .
H H66A 0.116414 0.423598 0.491941 0.114 Uiso calc 1 . .
H H66B 0.086570 0.374263 0.531756 0.114 Uiso calc 1 . .
H H66C 0.027539 0.430075 0.523241 0.114 Uiso calc 1 . .
C C67 -0.0564(4) 0.3377(3) 0.4832(3) 0.0606(18) Uani d 1 . .
H H67A -0.084491 0.316935 0.454482 0.091 Uiso calc 1 . .
H H67B -0.097926 0.363936 0.499547 0.091 Uiso calc 1 . .
H H67C -0.035513 0.310025 0.509203 0.091 Uiso calc 1 . .
C C68 -0.0871(3) 0.4006(2) 0.2763(2) 0.0426(13) Uani d 1 . .
H H68 -0.039174 0.374489 0.265087 0.051 Uiso calc 1 . .
C C69 -0.1690(4) 0.3635(3) 0.2825(2) 0.0526(14) Uani d 1 . .
H H69A -0.157916 0.332392 0.307607 0.079 Uiso calc 1 . .
H H69B -0.184782 0.346865 0.248640 0.079 Uiso calc 1 . .
H H69C -0.216429 0.387597 0.295350 0.079 Uiso calc 1 . .
C C70 -0.1019(4) 0.4443(3) 0.2327(2) 0.0616(18) Uani d 1 . .
H H70A -0.052901 0.470885 0.231081 0.092 Uiso calc 1 . .
H H70B -0.154883 0.466012 0.239809 0.092 Uiso calc 1 . .
H H70C -0.107569 0.424040 0.199271 0.092 Uiso calc 1 . .
C C71 0.0520(3) 0.2252(2) 0.40209(18) 0.0275(11) Uani d 1 . .
C C72 -0.0318(3) 0.2023(2) 0.3993(2) 0.0323(12) Uani d 1 . .
C C73 -0.0624(3) 0.1756(2) 0.4439(2) 0.0387(13) Uani d 1 . .
H H73 -0.118792 0.159610 0.443627 0.046 Uiso calc 1 . .
C C74 -0.0136(4) 0.1716(2) 0.4887(2) 0.0475(15) Uani d 1 . .
H H74 -0.036973 0.154110 0.519114 0.057 Uiso calc 1 . .
C C75 0.0692(3) 0.1930(2) 0.4891(2) 0.0421(13) Uani d 1 . .
H H75 0.103116 0.188982 0.519839 0.051 Uiso calc 1 . .
C C76 0.1043(3) 0.2203(2) 0.4455(2) 0.0348(12) Uani d 1 . .
C C77 -0.0837(3) 0.2026(2) 0.3492(2) 0.0364(12) Uani d 1 . .
H H77 -0.057442 0.231793 0.325251 0.044 Uiso calc 1 . .
C C78 -0.0775(4) 0.1437(2) 0.3227(2) 0.0513(15) Uani d 1 . .
H H78A -0.016710 0.133500 0.317858 0.077 Uiso calc 1 . .
H H78B -0.106266 0.145315 0.288623 0.077 Uiso calc 1 . .
H H78C -0.105635 0.114658 0.344668 0.077 Uiso calc 1 . .
C C79 -0.1778(3) 0.2198(2) 0.3586(2) 0.0473(14) Uani d 1 . .
H H79A -0.179902 0.257787 0.375337 0.071 Uiso calc 1 . .
H H79B -0.205514 0.191287 0.381307 0.071 Uiso calc 1 . .
H H79C -0.208371 0.221417 0.325052 0.071 Uiso calc 1 . .
C C80 0.1989(3) 0.2391(2) 0.4447(2) 0.0433(14) Uani d 1 . .
H H80 0.204312 0.271022 0.418710 0.052 Uiso calc 1 . .
C C81 0.2317(4) 0.2612(3) 0.4960(2) 0.068(2) Uani d 1 . .
H H81A 0.289965 0.276737 0.491309 0.101 Uiso calc 1 . .
H H81B 0.233209 0.229621 0.521400 0.101 Uiso calc 1 . .
H H81C 0.193358 0.291703 0.508724 0.101 Uiso calc 1 . .
C C82 0.2539(3) 0.1891(3) 0.4254(3) 0.0656(18) Uani d 1 . .
H H82A 0.314442 0.201208 0.423582 0.098 Uiso calc 1 . .
H H82B 0.234346 0.177368 0.390547 0.098 Uiso calc 1 . .
H H82C 0.248492 0.156531 0.449570 0.098 Uiso calc 1 . .
O O18 0.1746(4) 0.2166(2) 0.10182(19) 0.0863(17) Uani d 1 . .
H H18 0.165(6) 0.249(4) 0.085(3) 0.129 Uiso d 1 . .
C C83A 0.2403(7) 0.1907(6) 0.0758(5) 0.091(4) Uani d 0.725(12) D 1
H H83A 0.276838 0.170324 0.101587 0.110 Uiso calc 0.725(12) D 1
H H83B 0.276239 0.221107 0.059536 0.110 Uiso calc 0.725(12) D 1
C C84A 0.2159(13) 0.1498(7) 0.0353(6) 0.161(9) Uani d 0.725(12) D 1
H H84A 0.267679 0.136335 0.017035 0.241 Uiso calc 0.725(12) D 1
H H84B 0.177149 0.168655 0.010261 0.241 Uiso calc 0.725(12) D 1
H H84C 0.186272 0.116887 0.051240 0.241 Uiso calc 0.725(12) D 1
C C83B 0.187(2) 0.1680(10) 0.0731(13) 0.091(4) Uani d 0.275(12) D 2
H H83C 0.134752 0.158686 0.052259 0.110 Uiso calc 0.275(12) D 2
H H83D 0.200896 0.134750 0.095777 0.110 Uiso calc 0.275(12) D 2
C C84B 0.259(3) 0.1824(18) 0.0392(18) 0.161(9) Uani d 0.275(12) D 2
H H84D 0.273887 0.149029 0.017527 0.241 Uiso calc 0.275(12) D 2
H H84E 0.309065 0.193137 0.060650 0.241 Uiso calc 0.275(12) D 2
H H84F 0.243282 0.214903 0.016653 0.241 Uiso calc 0.275(12) D 2

loop_
_atom_site_aniso_label
_atom_site_aniso_U_11
_atom_site_aniso_U_22
_atom_site_aniso_U_33
_atom_site_aniso_U_12
_atom_site_aniso_U_13
_atom_site_aniso_U_23
Cr1 0.0195(3) 0.0290(4) 0.0283(4) -0.0003(3) 0.0002(3) -0.0019(3)
Cr2 0.0178(3) 0.0279(4) 0.0289(4) -0.0036(3) -0.0010(3) -0.0005(3)
Cl1 0.0261(6) 0.0489(8) 0.0331(7) -0.0060(5) -0.0074(5) 0.0059(6)
P1 0.0273(6) 0.0352(7) 0.0251(7) -0.0020(5) -0.0012(5) -0.0016(5)
P2 0.0190(5) 0.0252(6) 0.0361(8) -0.0016(5) 0.0010(5) 0.0002(5)
P3 0.0176(5) 0.0275(6) 0.0259(7) -0.0029(5) -0.0002(5) 0.0001(5)
O1 0.0222(15) 0.0229(16) 0.0367(19) 0.0002(12) -0.0028(15) 0.0011(14)
O2 0.0215(15) 0.0249(18) 0.0304(19) 0.0008(13) -0.0005(13) 0.0000(13)
O3 0.0197(16) 0.0333(19) 0.040(2) -0.0060(14) 0.0060(15) -0.0079(15)
O4 0.0348(19) 0.034(2) 0.040(2) -0.0001(15) -0.0005(17) -0.0103(17)
O5 0.0221(17) 0.055(2) 0.032(2) 0.0028(16) -0.0009(14) -0.0065(18)
O6 0.0320(18) 0.035(2) 0.031(2) -0.0018(15) -0.0074(15) -0.0043(15)
O7 0.0362(18) 0.038(2) 0.0250(19) -0.0032(15) 0.0043(15) 0.0000(15)
O8 0.0238(16) 0.045(2) 0.0193(18) -0.0018(14) -0.0005(13) -0.0001(14)
O9 0.0307(17) 0.048(2) 0.0275(19) 0.0039(16) 0.0028(15) -0.0029(15)
O10 0.0211(15) 0.0288(17) 0.0359(19) -0.0008(13) -0.0005(15) 0.0033(15)
O11 0.0208(15) 0.0291(18) 0.0321(19) 0.0003(13) -0.0015(14) 0.0017(14)
O12 0.0211(15) 0.0286(17) 0.0301(19) -0.0042(13) 0.0005(13) 0.0020(15)
O13 0.0240(16) 0.0279(17) 0.039(2) -0.0018(14) 0.0011(15) -0.0070(15)
O14 0.0191(15) 0.0257(18) 0.0296(19) -0.0015(13) 0.0020(13) 0.0002(13)
O15 0.0219(15) 0.0300(18) 0.0269(18) -0.0019(14) 0.0006(14) 0.0058(14)
O16 0.0234(15) 0.0327(18) 0.0205(17) -0.0045(13) -0.0022(14) 0.0001(14)
O17 0.0221(15) 0.0319(18) 0.0228(17) -0.0062(13) -0.0002(13) -0.0038(13)
C1 0.038(3) 0.030(3) 0.053(4) 0.001(2) -0.011(2) 0.000(2)
C2 0.044(3) 0.049(4) 0.081(5) 0.019(3) -0.012(3) -0.015(3)
C3A 0.023(3) 0.033(4) 0.036(4) 0.003(3) -0.006(3) -0.004(3)
C4A 0.063(6) 0.032(4) 0.052(5) -0.001(4) 0.001(5) 0.006(3)
C3B 0.023(3) 0.033(4) 0.036(4) 0.003(3) -0.006(3) -0.004(3)
C4B 0.063(6) 0.032(4) 0.052(5) -0.001(4) 0.001(5) 0.006(3)
C5 0.037(3) 0.048(3) 0.040(3) -0.009(2) 0.012(2) -0.018(3)
C6 0.087(5) 0.044(4) 0.066(5) 0.006(3) 0.024(4) -0.018(3)
C7 0.043(3) 0.035(3) 0.121(6) -0.012(3) 0.004(4) -0.017(3)
C8A 0.091(9) 0.037(5) 0.094(14) -0.017(5) 0.030(10) -0.030(8)
C8B 0.091(9) 0.037(5) 0.094(14) -0.017(5) 0.030(10) -0.030(8)
C9 0.033(3) 0.059(4) 0.041(3) -0.003(3) 0.009(3) -0.012(3)
C10 0.030(3) 0.093(5) 0.064(4) -0.005(3) 0.014(3) -0.027(4)
C11 0.035(3) 0.034(3) 0.033(3) 0.002(2) -0.012(2) -0.008(2)
C12 0.036(3) 0.037(3) 0.046(3) -0.004(2) -0.013(3) -0.007(3)
C13 0.055(4) 0.048(4) 0.082(5) -0.015(3) -0.011(4) -0.008(3)
C14 0.077(5) 0.064(5) 0.089(6) -0.010(4) -0.013(4) -0.039(5)
C15 0.064(4) 0.081(5) 0.051(4) 0.010(4) -0.010(3) -0.032(4)
C16 0.043(3) 0.061(4) 0.028(3) 0.005(3) -0.007(3) -0.013(3)
C17 0.035(3) 0.052(4) 0.042(4) -0.009(3) -0.007(2) 0.000(3)
C18 0.043(3) 0.068(4) 0.062(4) 0.004(3) -0.008(3) -0.003(3)
C19 0.053(4) 0.078(5) 0.073(5) -0.023(3) -0.004(3) 0.012(4)
C20 0.052(3) 0.083(5) 0.022(3) 0.004(3) -0.005(3) -0.006(3)
C21 0.088(6) 0.137(8) 0.057(5) 0.004(5) -0.020(4) 0.031(5)
C22 0.080(5) 0.122(7) 0.057(5) 0.015(5) 0.019(4) 0.002(4)
C23 0.051(3) 0.033(3) 0.030(3) 0.000(3) 0.008(3) 0.000(2)
C24 0.058(4) 0.030(3) 0.045(4) 0.003(3) 0.005(3) 0.002(3)
C25 0.078(5) 0.054(4) 0.050(4) 0.018(4) 0.007(4) 0.018(3)
C26 0.111(6) 0.065(5) 0.055(5) 0.025(5) 0.026(5) 0.027(4)
C27 0.090(5) 0.065(5) 0.064(5) 0.002(4) 0.039(4) 0.020(4)
C28 0.056(4) 0.044(3) 0.046(4) -0.004(3) 0.018(3) 0.002(3)
C29 0.046(3) 0.047(3) 0.040(3) 0.008(3) -0.003(3) 0.003(3)
C30 0.088(5) 0.064(5) 0.090(6) 0.013(4) 0.034(4) 0.004(4)
C31 0.076(5) 0.182(10) 0.067(5) -0.027(6) -0.022(4) 0.009(6)
C32 0.044(3) 0.063(4) 0.061(4) -0.017(3) 0.017(3) -0.003(3)
C33 0.046(4) 0.100(6) 0.066(5) -0.008(4) 0.008(3) -0.009(4)
C34 0.086(5) 0.082(5) 0.088(6) -0.040(4) 0.027(4) -0.014(4)
C35 0.025(2) 0.034(3) 0.039(3) -0.002(2) -0.002(2) 0.011(2)
C36 0.030(2) 0.033(3) 0.047(3) 0.001(2) -0.006(2) 0.007(2)
C37 0.052(3) 0.031(3) 0.082(5) -0.002(3) -0.001(3) 0.020(3)
C38 0.060(4) 0.048(4) 0.078(5) -0.017(3) 0.014(4) 0.020(3)
C39 0.040(3) 0.059(4) 0.062(4) -0.007(3) 0.014(3) 0.011(3)
C40 0.030(3) 0.045(3) 0.044(4) -0.003(2) 0.001(2) 0.014(3)
C41 0.033(3) 0.032(3) 0.055(4) 0.003(2) -0.007(2) 0.001(3)
C42 0.063(4) 0.043(3) 0.060(4) 0.001(3) -0.009(3) -0.004(3)
C43 0.048(3) 0.048(4) 0.073(4) 0.010(3) -0.015(3) 0.001(3)
C44 0.041(3) 0.055(4) 0.058(4) 0.000(3) 0.017(3) -0.004(3)
C45 0.063(4) 0.071(5) 0.081(5) 0.025(3) 0.023(4) 0.012(4)
C46 0.066(5) 0.104(6) 0.068(5) -0.010(4) 0.021(4) -0.014(4)
C47 0.015(2) 0.034(3) 0.035(3) 0.0009(19) -0.003(2) -0.002(2)
C48 0.024(2) 0.038(3) 0.031(3) 0.004(2) 0.006(2) 0.000(2)
C49 0.038(3) 0.050(3) 0.032(3) -0.001(3) 0.005(2) 0.008(3)
C50 0.038(3) 0.066(4) 0.038(3) 0.000(3) -0.009(3) 0.007(3)
C51 0.030(3) 0.058(4) 0.044(3) -0.006(3) -0.004(2) -0.009(3)
C52 0.024(2) 0.037(3) 0.039(3) 0.000(2) 0.003(2) -0.007(2)
C53 0.031(2) 0.027(3) 0.044(3) 0.001(2) 0.001(2) 0.002(2)
C54 0.054(3) 0.039(3) 0.050(4) 0.001(3) 0.005(3) -0.003(3)
C55 0.058(4) 0.032(3) 0.051(4) -0.001(3) 0.000(3) 0.005(3)
C56 0.022(2) 0.031(3) 0.064(4) 0.000(2) -0.007(2) -0.005(3)
C57 0.064(4) 0.063(5) 0.117(6) 0.014(3) 0.028(4) 0.038(4)
C58 0.133(7) 0.049(4) 0.088(6) 0.028(4) -0.010(5) -0.018(4)
C59 0.019(2) 0.031(3) 0.041(3) -0.005(2) 0.007(2) -0.001(2)
C60 0.028(3) 0.041(3) 0.038(3) -0.008(2) 0.007(2) -0.010(2)
C61 0.046(3) 0.047(4) 0.071(5) -0.003(3) 0.007(3) -0.021(3)
C62 0.053(4) 0.035(3) 0.098(6) 0.003(3) 0.010(4) -0.015(4)
C63 0.042(3) 0.042(3) 0.066(4) 0.006(3) 0.005(3) 0.007(3)
C64 0.023(2) 0.034(3) 0.055(4) 0.003(2) 0.005(2) 0.004(3)
C65 0.032(3) 0.058(4) 0.033(3) -0.002(3) 0.003(2) -0.008(3)
C66 0.082(5) 0.100(6) 0.045(4) -0.038(4) -0.009(4) -0.010(4)
C67 0.050(4) 0.067(4) 0.065(4) -0.011(3) 0.012(3) 0.006(3)
C68 0.032(3) 0.053(3) 0.043(3) 0.011(3) 0.000(3) 0.011(3)
C69 0.047(3) 0.068(4) 0.042(3) -0.004(3) -0.005(3) -0.005(3)
C70 0.050(3) 0.087(5) 0.049(4) 0.023(3) 0.007(3) 0.027(4)
C71 0.027(2) 0.030(3) 0.026(3) 0.000(2) 0.007(2) 0.007(2)
C72 0.025(2) 0.029(3) 0.043(3) 0.000(2) 0.005(2) 0.000(2)
C73 0.030(3) 0.041(3) 0.045(3) -0.009(2) 0.006(2) 0.007(3)
C74 0.046(3) 0.057(4) 0.038(3) -0.007(3) 0.008(3) 0.016(3)
C75 0.042(3) 0.053(4) 0.031(3) -0.007(3) -0.005(2) 0.017(3)
C76 0.031(3) 0.041(3) 0.032(3) -0.003(2) -0.003(2) 0.009(2)
C77 0.025(2) 0.038(3) 0.046(3) -0.005(2) -0.007(2) 0.001(2)
C78 0.043(3) 0.046(3) 0.065(4) -0.004(3) -0.008(3) -0.011(3)
C79 0.028(3) 0.050(3) 0.064(4) 0.004(2) -0.005(3) 0.001(3)
C80 0.031(3) 0.058(4) 0.041(3) -0.012(3) -0.009(2) 0.018(3)
C81 0.059(4) 0.102(5) 0.042(4) -0.028(4) -0.020(3) 0.013(4)
C82 0.034(3) 0.092(5) 0.071(4) 0.005(3) 0.000(3) 0.017(4)
O18 0.127(4) 0.080(4) 0.052(3) 0.041(3) -0.005(3) -0.022(3)
C83A 0.082(9) 0.098(10) 0.094(8) 0.038(8) -0.017(8) -0.029(7)
C84A 0.21(2) 0.142(17) 0.129(11) 0.094(15) -0.056(12) -0.103(11)
C83B 0.082(9) 0.098(10) 0.094(8) 0.038(8) -0.017(8) -0.029(7)
C84B 0.21(2) 0.142(17) 0.129(11) 0.094(15) -0.056(12) -0.103(11)

loop_
_atom_type_symbol
_atom_type_description
_atom_type_scat_dispersion_real
_atom_type_scat_dispersion_imag
_atom_type_scat_source
C C 0.0033 0.0016 'International Tables Vol C Tables 4.2.6.8 and 6.1.1.4'
H H 0.0000 0.0000 'International Tables Vol C Tables 4.2.6.8 and 6.1.1.4'
O O 0.0106 0.0060 'International Tables Vol C Tables 4.2.6.8 and 6.1.1.4'
P P 0.1023 0.0942 'International Tables Vol C Tables 4.2.6.8 and 6.1.1.4'
Cl Cl 0.1484 0.1585 'International Tables Vol C Tables 4.2.6.8 and 6.1.1.4'
Cr Cr 0.3209 0.6236 'International Tables Vol C Tables 4.2.6.8 and 6.1.1.4'

loop_
_geom_angle_atom_site_label_1
_geom_angle_atom_site_label_2
_geom_angle_atom_site_label_3
_geom_angle
O2 Cr1 O16 92.27(12)
O2 Cr1 O1 78.15(12)
O16 Cr1 O1 92.23(12)
O2 Cr1 O8 97.22(12)
O16 Cr1 O8 87.92(12)
O1 Cr1 O8 175.38(13)
O2 Cr1 O5 94.85(14)
O16 Cr1 O5 172.65(13)
O1 Cr1 O5 90.99(13)
O8 Cr1 O5 89.40(13)
O2 Cr1 O4 172.19(14)
O16 Cr1 O4 88.74(14)
O1 Cr1 O4 94.07(13)
O8 Cr1 O4 90.55(14)
O5 Cr1 O4 84.45(14)
O2 Cr1 Cr2 40.22(9)
O16 Cr1 Cr2 84.32(9)
O1 Cr1 Cr2 39.51(9)
O8 Cr1 Cr2 135.99(9)
O5 Cr1 Cr2 102.32(10)
O4 Cr1 Cr2 132.34(11)
O1 Cr2 O12 91.50(12)
O1 Cr2 O2 76.12(12)
O12 Cr2 O2 91.26(12)
O1 Cr2 O17 90.08(12)
O12 Cr2 O17 178.35(13)
O2 Cr2 O17 89.54(12)
O1 Cr2 O3 166.98(14)
O12 Cr2 O3 87.91(12)
O2 Cr2 O3 90.88(13)
O17 Cr2 O3 90.64(12)
O1 Cr2 Cl1 101.26(10)
O12 Cr2 Cl1 89.48(10)
O2 Cr2 Cl1 177.30(10)
O17 Cr2 Cl1 89.78(9)
O3 Cr2 Cl1 91.74(11)
O1 Cr2 Cr1 39.21(9)
O12 Cr2 Cr1 100.03(9)
O2 Cr2 Cr1 38.42(9)
O17 Cr2 Cr1 81.48(9)
O3 Cr2 Cr1 128.21(10)
Cl1 Cr2 Cr1 138.88(5)
O9 P1 O8 114.40(19)
O9 P1 O7 113.80(19)
O8 P1 O7 105.85(18)
O9 P1 O6 110.75(18)
O8 P1 O6 110.79(18)
O7 P1 O6 100.29(18)
O13 P2 O12 116.04(18)
O13 P2 O11 112.08(17)
O12 P2 O11 110.66(16)
O13 P2 O10 114.74(17)
O12 P2 O10 102.15(17)
O11 P2 O10 99.61(17)
O17 P3 O16 114.73(17)
O17 P3 O15 113.65(17)
O16 P3 O15 104.55(17)
O17 P3 O14 109.99(17)
O16 P3 O14 110.52(16)
O15 P3 O14 102.64(16)
C1 O1 Cr1 127.1(3)
C1 O1 Cr2 129.2(3)
Cr1 O1 Cr2 101.28(13)
C3B O2 Cr1 131.6(9)
C3A O2 Cr1 121.2(3)
C3B O2 Cr2 122.4(9)
C3A O2 Cr2 123.5(3)
Cr1 O2 Cr2 101.36(14)
C5 O3 Cr2 127.3(3)
C5 O3 H3 113(4)
Cr2 O3 H3 107(4)
C7 O4 Cr1 125.5(3)
C7 O4 H4 113(4)
Cr1 O4 H4 104(4)
C9 O5 Cr1 129.8(3)
C9 O5 H5 112(3)
Cr1 O5 H5 109(3)
C11 O6 P1 121.8(3)
C23 O7 P1 122.0(3)
P1 O8 Cr1 133.41(18)
C35 O10 P2 125.7(3)
C47 O11 P2 126.2(3)
P2 O12 Cr2 134.04(19)
C59 O14 P3 123.2(3)
C71 O15 P3 129.6(3)
P3 O16 Cr1 127.15(17)
P3 O17 Cr2 127.97(18)
O1 C1 C2 112.5(4)
O1 C1 H1A 109.1
C2 C1 H1A 109.1
O1 C1 H1B 109.1
C2 C1 H1B 109.1
H1A C1 H1B 107.8
C1 C2 H2A 109.5
C1 C2 H2B 109.5
H2A C2 H2B 109.5
C1 C2 H2C 109.5
H2A C2 H2C 109.5
H2B C2 H2C 109.5
O2 C3A C4A 111.8(5)
O2 C3A H3A 109.3
C4A C3A H3A 109.3
O2 C3A H3B 109.3
C4A C3A H3B 109.3
H3A C3A H3B 107.9
C3A C4A H4A 109.5
C3A C4A H4B 109.5
H4A C4A H4B 109.5
C3A C4A H4C 109.5
H4A C4A H4C 109.5
H4B C4A H4C 109.5
O2 C3B C4B 113.8(18)
O2 C3B H3C 108.8
C4B C3B H3C 108.8
O2 C3B H3D 108.8
C4B C3B H3D 108.8
H3C C3B H3D 107.7
C3B C4B H4D 109.5
C3B C4B H4E 109.5
H4D C4B H4E 109.5
C3B C4B H4F 109.5
H4D C4B H4F 109.5
H4E C4B H4F 109.5
O3 C5 C6 110.8(4)
O3 C5 H5A 109.5
C6 C5 H5A 109.5
O3 C5 H5B 109.5
C6 C5 H5B 109.5
H5A C5 H5B 108.1
C5 C6 H6A 109.5
C5 C6 H6B 109.5
H6A C6 H6B 109.5
C5 C6 H6C 109.5
H6A C6 H6C 109.5
H6B C6 H6C 109.5
C8B C7 O4 108.6(19)
O4 C7 C8A 114.6(7)
O4 C7 H7A 108.6
C8A C7 H7A 108.6
O4 C7 H7B 108.6
C8A C7 H7B 108.6
H7A C7 H7B 107.6
C7 C8A H8A 109.5
C7 C8A H8B 109.5
H8A C8A H8B 109.5
C7 C8A H8C 109.5
H8A C8A H8C 109.5
H8B C8A H8C 109.5
C7 C8B H8D 109.5
C7 C8B H8E 109.5
H8D C8B H8E 109.5
C7 C8B H8F 109.5
H8D C8B H8F 109.5
H8E C8B H8F 109.5
O5 C9 C10 109.7(4)
O5 C9 H9A 109.7
C10 C9 H9A 109.7
O5 C9 H9B 109.7
C10 C9 H9B 109.7
H9A C9 H9B 108.2
C9 C10 H10A 109.5
C9 C10 H10B 109.5
H10A C10 H10B 109.5
C9 C10 H10C 109.5
H10A C10 H10C 109.5
H10B C10 H10C 109.5
C16 C11 C12 123.5(5)
C16 C11 O6 119.1(5)
C12 C11 O6 117.2(4)
C13 C12 C11 116.5(5)
C13 C12 C17 122.7(5)
C11 C12 C17 120.6(4)
C14 C13 C12 121.6(6)
C14 C13 H13 119.2
C12 C13 H13 119.2
C13 C14 C15 120.5(6)
C13 C14 H14 119.7
C15 C14 H14 119.7
C14 C15 C16 121.6(6)
C14 C15 H15 119.2
C16 C15 H15 119.2
C11 C16 C15 116.1(5)
C11 C16 C20 123.3(5)
C15 C16 C20 120.4(5)
C19 C17 C12 113.5(5)
C19 C17 C18 108.8(5)
C12 C17 C18 109.0(4)
C19 C17 H17 108.5
C12 C17 H17 108.5
C18 C17 H17 108.5
C17 C18 H18A 109.5
C17 C18 H18B 109.5
H18A C18 H18B 109.5
C17 C18 H18C 109.5
H18A C18 H18C 109.5
H18B C18 H18C 109.5
C17 C19 H19A 109.5
C17 C19 H19B 109.5
H19A C19 H19B 109.5
C17 C19 H19C 109.5
H19A C19 H19C 109.5
H19B C19 H19C 109.5
C22 C20 C16 114.8(6)
C22 C20 C21 110.1(5)
C16 C20 C21 110.2(5)
C22 C20 H20 107.1
C16 C20 H20 107.1
C21 C20 H20 107.1
C20 C21 H21A 109.5
C20 C21 H21B 109.5
H21A C21 H21B 109.5
C20 C21 H21C 109.5
H21A C21 H21C 109.5
H21B C21 H21C 109.5
C20 C22 H22A 109.5
C20 C22 H22B 109.5
H22A C22 H22B 109.5
C20 C22 H22C 109.5
H22A C22 H22C 109.5
H22B C22 H22C 109.5
C24 C23 C28 124.1(5)
C24 C23 O7 117.3(4)
C28 C23 O7 118.5(5)
C23 C24 C25 116.5(5)
C23 C24 C29 122.7(5)
C25 C24 C29 120.5(5)
C26 C25 C24 121.6(6)
C26 C25 H25 119.2
C24 C25 H25 119.2
C25 C26 C27 119.3(6)
C25 C26 H26 120.4
C27 C26 H26 120.4
C26 C27 C28 122.9(6)
C26 C27 H27 118.5
C28 C27 H27 118.5
C23 C28 C27 115.2(6)
C23 C28 C32 123.4(5)
C27 C28 C32 121.3(6)
C30 C29 C24 109.9(5)
C30 C29 C31 111.1(6)
C24 C29 C31 113.1(5)
C30 C29 H29 107.5
C24 C29 H29 107.5
C31 C29 H29 107.5
C29 C30 H30A 109.5
C29 C30 H30B 109.5
H30A C30 H30B 109.5
C29 C30 H30C 109.5
H30A C30 H30C 109.5
H30B C30 H30C 109.5
C29 C31 H31A 109.5
C29 C31 H31B 109.5
H31A C31 H31B 109.5
C29 C31 H31C 109.5
H31A C31 H31C 109.5
H31B C31 H31C 109.5
C28 C32 C33 112.5(5)
C28 C32 C34 110.4(6)
C33 C32 C34 110.3(5)
C28 C32 H32 107.8
C33 C32 H32 107.8
C34 C32 H32 107.8
C32 C33 H33A 109.5
C32 C33 H33B 109.5
H33A C33 H33B 109.5
C32 C33 H33C 109.5
H33A C33 H33C 109.5
H33B C33 H33C 109.5
C32 C34 H34A 109.5
C32 C34 H34B 109.5
H34A C34 H34B 109.5
C32 C34 H34C 109.5
H34A C34 H34C 109.5
H34B C34 H34C 109.5
C36 C35 C40 123.7(5)
C36 C35 O10 118.6(4)
C40 C35 O10 117.6(4)
C35 C36 C37 116.2(5)
C35 C36 C41 125.2(4)
C37 C36 C41 118.5(5)
C38 C37 C36 121.5(5)
C38 C37 H37 119.3
C36 C37 H37 119.3
C39 C38 C37 120.4(5)
C39 C38 H38 119.8
C37 C38 H38 119.8
C38 C39 C40 121.7(5)
C38 C39 H39 119.1
C40 C39 H39 119.1
C39 C40 C35 116.4(5)
C39 C40 C44 120.2(5)
C35 C40 C44 123.3(4)
C43 C41 C36 111.0(5)
C43 C41 C42 110.9(5)
C36 C41 C42 112.9(4)
C43 C41 H41 107.2
C36 C41 H41 107.2
C42 C41 H41 107.2
C41 C42 H42A 109.5
C41 C42 H42B 109.5
H42A C42 H42B 109.5
C41 C42 H42C 109.5
H42A C42 H42C 109.5
H42B C42 H42C 109.5
C41 C43 H43A 109.5
C41 C43 H43B 109.5
H43A C43 H43B 109.5
C41 C43 H43C 109.5
H43A C43 H43C 109.5
H43B C43 H43C 109.5
C40 C44 C45 111.2(5)
C40 C44 C46 109.6(5)
C45 C44 C46 110.7(5)
C40 C44 H44 108.4
C45 C44 H44 108.4
C46 C44 H44 108.4
C44 C45 H45A 109.5
C44 C45 H45B 109.5
H45A C45 H45B 109.5
C44 C45 H45C 109.5
H45A C45 H45C 109.5
H45B C45 H45C 109.5
C44 C46 H46A 109.5
C44 C46 H46B 109.5
H46A C46 H46B 109.5
C44 C46 H46C 109.5
H46A C46 H46C 109.5
H46B C46 H46C 109.5
C52 C47 C48 124.2(4)
C52 C47 O11 118.9(4)
C48 C47 O11 116.4(4)
C49 C48 C47 116.6(4)
C49 C48 C53 121.6(4)
C47 C48 C53 121.8(4)
C50 C49 C48 121.2(5)
C50 C49 H49 119.4
C48 C49 H49 119.4
C51 C50 C49 120.9(5)
C51 C50 H50 119.6
C49 C50 H50 119.6
C50 C51 C52 121.1(5)
C50 C51 H51 119.5
C52 C51 H51 119.5
C47 C52 C51 116.1(5)
C47 C52 C56 123.1(4)
C51 C52 C56 120.8(4)
C48 C53 C54 110.1(4)
C48 C53 C55 112.9(4)
C54 C53 C55 111.5(4)
C48 C53 H53 107.4
C54 C53 H53 107.4
C55 C53 H53 107.4
C53 C54 H54A 109.5
C53 C54 H54B 109.5
H54A C54 H54B 109.5
C53 C54 H54C 109.5
H54A C54 H54C 109.5
H54B C54 H54C 109.5
C53 C55 H55A 109.5
C53 C55 H55B 109.5
H55A C55 H55B 109.5
C53 C55 H55C 109.5
H55A C55 H55C 109.5
H55B C55 H55C 109.5
C57 C56 C52 112.0(4)
C57 C56 C58 109.4(6)
C52 C56 C58 111.6(5)
C57 C56 H56 107.9
C52 C56 H56 107.9
C58 C56 H56 107.9
C56 C57 H57A 109.5
C56 C57 H57B 109.5
H57A C57 H57B 109.5
C56 C57 H57C 109.5
H57A C57 H57C 109.5
H57B C57 H57C 109.5
C56 C58 H58A 109.5
C56 C58 H58B 109.5
H58A C58 H58B 109.5
C56 C58 H58C 109.5
H58A C58 H58C 109.5
H58B C58 H58C 109.5
C64 C59 C60 123.8(5)
C64 C59 O14 118.2(4)
C60 C59 O14 117.9(4)
C61 C60 C59 116.3(5)
C61 C60 C65 123.0(5)
C59 C60 C65 120.6(5)
C62 C61 C60 121.9(6)
C62 C61 H61 119.0
C60 C61 H61 119.0
C61 C62 C63 119.9(6)
C61 C62 H62 120.0
C63 C62 H62 120.0
C64 C63 C62 121.9(6)
C64 C63 H63 119.1
C62 C63 H63 119.1
C63 C64 C59 116.1(5)
C63 C64 C68 122.4(5)
C59 C64 C68 121.5(4)
C60 C65 C67 110.3(4)
C60 C65 C66 113.0(5)
C67 C65 C66 110.5(5)
C60 C65 H65 107.6
C67 C65 H65 107.6
C66 C65 H65 107.6
C65 C66 H66A 109.5
C65 C66 H66B 109.5
H66A C66 H66B 109.5
C65 C66 H66C 109.5
H66A C66 H66C 109.5
H66B C66 H66C 109.5
C65 C67 H67A 109.5
C65 C67 H67B 109.5
H67A C67 H67B 109.5
C65 C67 H67C 109.5
H67A C67 H67C 109.5
H67B C67 H67C 109.5
C64 C68 C70 114.8(5)
C64 C68 C69 109.9(4)
C70 C68 C69 108.8(5)
C64 C68 H68 107.7
C70 C68 H68 107.7
C69 C68 H68 107.7
C68 C69 H69A 109.5
C68 C69 H69B 109.5
H69A C69 H69B 109.5
C68 C69 H69C 109.5
H69A C69 H69C 109.5
H69B C69 H69C 109.5
C68 C70 H70A 109.5
C68 C70 H70B 109.5
H70A C70 H70B 109.5
C68 C70 H70C 109.5
H70A C70 H70C 109.5
H70B C70 H70C 109.5
C76 C71 C72 123.6(4)
C76 C71 O15 118.5(4)
C72 C71 O15 117.6(4)
C73 C72 C71 116.4(4)
C73 C72 C77 121.3(4)
C71 C72 C77 122.1(4)
C74 C73 C72 122.0(5)
C74 C73 H73 119.0
C72 C73 H73 119.0
C75 C74 C73 119.7(5)
C75 C74 H74 120.1
C73 C74 H74 120.1
C74 C75 C76 121.4(5)
C74 C75 H75 119.3
C76 C75 H75 119.3
C71 C76 C75 116.8(4)
C71 C76 C80 122.0(4)
C75 C76 C80 120.9(4)
C72 C77 C78 109.7(4)
C72 C77 C79 112.1(4)
C78 C77 C79 111.2(4)
C72 C77 H77 107.9
C78 C77 H77 107.9
C79 C77 H77 107.9
C77 C78 H78A 109.5
C77 C78 H78B 109.5
H78A C78 H78B 109.5
C77 C78 H78C 109.5
H78A C78 H78C 109.5
H78B C78 H78C 109.5
C77 C79 H79A 109.5
C77 C79 H79B 109.5
H79A C79 H79B 109.5
C77 C79 H79C 109.5
H79A C79 H79C 109.5
H79B C79 H79C 109.5
C81 C80 C82 110.8(5)
C81 C80 C76 114.4(5)
C82 C80 C76 109.0(5)
C81 C80 H80 107.5
C82 C80 H80 107.5
C76 C80 H80 107.5
C80 C81 H81A 109.5
C80 C81 H81B 109.5
H81A C81 H81B 109.5
C80 C81 H81C 109.5
H81A C81 H81C 109.5
H81B C81 H81C 109.5
C80 C82 H82A 109.5
C80 C82 H82B 109.5
H82A C82 H82B 109.5
C80 C82 H82C 109.5
H82A C82 H82C 109.5
H82B C82 H82C 109.5
C83A O18 H18 105(6)
C83B O18 H18 118(6)
O18 C83A C84A 116.3(12)
O18 C83A H83A 108.2
C84A C83A H83A 108.2
O18 C83A H83B 108.2
C84A C83A H83B 108.2
H83A C83A H83B 107.4
C83A C84A H84A 109.5
C83A C84A H84B 109.5
H84A C84A H84B 109.5
C83A C84A H84C 109.5
H84A C84A H84C 109.5
H84B C84A H84C 109.5
O18 C83B C84B 104(2)
O18 C83B H83C 111.0
C84B C83B H83C 111.0
O18 C83B H83D 111.0
C84B C83B H83D 111.0
H83C C83B H83D 109.0
C83B C84B H84D 109.5
C83B C84B H84E 109.5
H84D C84B H84E 109.5
C83B C84B H84F 109.5
H84D C84B H84F 109.5
H84E C84B H84F 109.5

loop_
_geom_bond_atom_site_label_1
_geom_bond_atom_site_label_2
_geom_bond_distance
_geom_bond_publ_flag
Cr1 Cr2 3.0254(10) y
Cr2 Cl1 2.2966(14) y
Cr1 O1 1.950(3) y
Cr1 O2 1.918(3) y
Cr1 O4 2.032(3) y
Cr1 O5 2.011(3) y
Cr1 O8 2.004(3) y
Cr1 O16 1.950(3) y
Cr2 O1 1.963(3) y
Cr2 O2 1.992(3) y
Cr2 O3 2.009(3) y
Cr2 O12 1.976(3) y
Cr2 O17 2.006(3) y
P1 O9 1.486(3) ?
P1 O8 1.501(3) ?
P1 O7 1.582(3) ?
P1 O6 1.590(3) ?
P2 O13 1.478(3) ?
P2 O12 1.504(3) ?
P2 O11 1.587(3) ?
P2 O10 1.589(3) ?
P3 O17 1.504(3) ?
P3 O16 1.507(3) ?
P3 O15 1.575(3) ?
P3 O14 1.578(3) ?
O1 C1 1.417(5) ?
O2 C3B 1.39(2) ?
O2 C3A 1.446(6) ?
O3 C5 1.430(6) ?
O3 H3 0.74(5) ?
O4 C7 1.427(6) ?
O4 H4 0.78(5) ?
O5 C9 1.442(6) ?
O5 H5 0.87(5) ?
O6 C11 1.415(5) ?
O7 C23 1.425(6) ?
O10 C35 1.413(5) ?
O11 C47 1.428(5) ?
O14 C59 1.406(5) ?
O15 C71 1.421(5) ?
C1 C2 1.500(7) ?
C1 H1A 0.9900 ?
C1 H1B 0.9900 ?
C2 H2A 0.9800 ?
C2 H2B 0.9800 ?
C2 H2C 0.9800 ?
C3A C4A 1.488(10) ?
C3A H3A 0.9900 ?
C3A H3B 0.9900 ?
C4A H4A 0.9800 ?
C4A H4B 0.9800 ?
C4A H4C 0.9800 ?
C3B C4B 1.51(4) ?
C3B H3C 0.9900 ?
C3B H3D 0.9900 ?
C4B H4D 0.9800 ?
C4B H4E 0.9800 ?
C4B H4F 0.9800 ?
C5 C6 1.494(7) ?
C5 H5A 0.9900 ?
C5 H5B 0.9900 ?
C6 H6A 0.9800 ?
C6 H6B 0.9800 ?
C6 H6C 0.9800 ?
C7 C8B 1.42(5) ?
C7 C8A 1.469(16) ?
C7 H7A 0.9900 ?
C7 H7B 0.9900 ?
C8A H8A 0.9800 ?
C8A H8B 0.9800 ?
C8A H8C 0.9800 ?
C8B H8D 0.9800 ?
C8B H8E 0.9800 ?
C8B H8F 0.9800 ?
C9 C10 1.507(7) ?
C9 H9A 0.9900 ?
C9 H9B 0.9900 ?
C10 H10A 0.9800 ?
C10 H10B 0.9800 ?
C10 H10C 0.9800 ?
C11 C16 1.395(7) ?
C11 C12 1.397(7) ?
C12 C13 1.391(7) ?
C12 C17 1.524(7) ?
C13 C14 1.362(9) ?
C13 H13 0.9500 ?
C14 C15 1.363(10) ?
C14 H14 0.9500 ?
C15 C16 1.400(8) ?
C15 H15 0.9500 ?
C16 C20 1.517(8) ?
C17 C19 1.519(8) ?
C17 C18 1.535(7) ?
C17 H17 1.0000 ?
C18 H18A 0.9800 ?
C18 H18B 0.9800 ?
C18 H18C 0.9800 ?
C19 H19A 0.9800 ?
C19 H19B 0.9800 ?
C19 H19C 0.9800 ?
C20 C22 1.510(8) ?
C20 C21 1.528(8) ?
C20 H20 1.0000 ?
C21 H21A 0.9800 ?
C21 H21B 0.9800 ?
C21 H21C 0.9800 ?
C22 H22A 0.9800 ?
C22 H22B 0.9800 ?
C22 H22C 0.9800 ?
C23 C24 1.391(7) ?
C23 C28 1.393(7) ?
C24 C25 1.404(8) ?
C24 C29 1.513(8) ?
C25 C26 1.361(9) ?
C25 H25 0.9500 ?
C26 C27 1.377(10) ?
C26 H26 0.9500 ?
C27 C28 1.396(8) ?
C27 H27 0.9500 ?
C28 C32 1.498(8) ?
C29 C30 1.512(8) ?
C29 C31 1.520(9) ?
C29 H29 1.0000 ?
C30 H30A 0.9800 ?
C30 H30B 0.9800 ?
C30 H30C 0.9800 ?
C31 H31A 0.9800 ?
C31 H31B 0.9800 ?
C31 H31C 0.9800 ?
C32 C33 1.517(8) ?
C32 C34 1.537(8) ?
C32 H32 1.0000 ?
C33 H33A 0.9800 ?
C33 H33B 0.9800 ?
C33 H33C 0.9800 ?
C34 H34A 0.9800 ?
C34 H34B 0.9800 ?
C34 H34C 0.9800 ?
C35 C36 1.385(7) ?
C35 C40 1.401(7) ?
C36 C37 1.408(7) ?
C36 C41 1.519(7) ?
C37 C38 1.369(8) ?
C37 H37 0.9500 ?
C38 C39 1.359(8) ?
C38 H38 0.9500 ?
C39 C40 1.397(7) ?
C39 H39 0.9500 ?
C40 C44 1.517(7) ?
C41 C43 1.518(7) ?
C41 C42 1.524(7) ?
C41 H41 1.0000 ?
C42 H42A 0.9800 ?
C42 H42B 0.9800 ?
C42 H42C 0.9800 ?
C43 H43A 0.9800 ?
C43 H43B 0.9800 ?
C43 H43C 0.9800 ?
C44 C45 1.522(8) ?
C44 C46 1.535(8) ?
C44 H44 1.0000 ?
C45 H45A 0.9800 ?
C45 H45B 0.9800 ?
C45 H45C 0.9800 ?
C46 H46A 0.9800 ?
C46 H46B 0.9800 ?
C46 H46C 0.9800 ?
C47 C52 1.388(6) ?
C47 C48 1.393(6) ?
C48 C49 1.386(7) ?
C48 C53 1.517(7) ?
C49 C50 1.371(7) ?
C49 H49 0.9500 ?
C50 C51 1.368(8) ?
C50 H50 0.9500 ?
C51 C52 1.402(7) ?
C51 H51 0.9500 ?
C52 C56 1.503(7) ?
C53 C54 1.521(7) ?
C53 C55 1.522(7) ?
C53 H53 1.0000 ?
C54 H54A 0.9800 ?
C54 H54B 0.9800 ?
C54 H54C 0.9800 ?
C55 H55A 0.9800 ?
C55 H55B 0.9800 ?
C55 H55C 0.9800 ?
C56 C57 1.501(8) ?
C56 C58 1.510(8) ?
C56 H56 1.0000 ?
C57 H57A 0.9800 ?
C57 H57B 0.9800 ?
C57 H57C 0.9800 ?
C58 H58A 0.9800 ?
C58 H58B 0.9800 ?
C58 H58C 0.9800 ?
C59 C64 1.400(7) ?
C59 C60 1.403(7) ?
C60 C61 1.385(7) ?
C60 C65 1.514(7) ?
C61 C62 1.369(9) ?
C61 H61 0.9500 ?
C62 C63 1.385(9) ?
C62 H62 0.9500 ?
C63 C64 1.384(7) ?
C63 H63 0.9500 ?
C64 C68 1.519(8) ?
C65 C67 1.519(7) ?
C65 C66 1.526(7) ?
C65 H65 1.0000 ?
C66 H66A 0.9800 ?
C66 H66B 0.9800 ?
C66 H66C 0.9800 ?
C67 H67A 0.9800 ?
C67 H67B 0.9800 ?
C67 H67C 0.9800 ?
C68 C70 1.525(7) ?
C68 C69 1.542(7) ?
C68 H68 1.0000 ?
C69 H69A 0.9800 ?
C69 H69B 0.9800 ?
C69 H69C 0.9800 ?
C70 H70A 0.9800 ?
C70 H70B 0.9800 ?
C70 H70C 0.9800 ?
C71 C76 1.380(6) ?
C71 C72 1.405(6) ?
C72 C73 1.381(7) ?
C72 C77 1.512(7) ?
C73 C74 1.375(7) ?
C73 H73 0.9500 ?
C74 C75 1.375(7) ?
C74 H74 0.9500 ?
C75 C76 1.395(7) ?
C75 H75 0.9500 ?
C76 C80 1.529(7) ?
C77 C78 1.528(7) ?
C77 C79 1.532(7) ?
C77 H77 1.0000 ?
C78 H78A 0.9800 ?
C78 H78B 0.9800 ?
C78 H78C 0.9800 ?
C79 H79A 0.9800 ?
C79 H79B 0.9800 ?
C79 H79C 0.9800 ?
C80 C81 1.496(8) ?
C80 C82 1.523(8) ?
C80 H80 1.0000 ?
C81 H81A 0.9800 ?
C81 H81B 0.9800 ?
C81 H81C 0.9800 ?
C82 H82A 0.9800 ?
C82 H82B 0.9800 ?
C82 H82C 0.9800 ?
O18 C83A 1.357(10) ?
O18 C83B 1.360(15) ?
O18 H18 0.89(9) ?
C83A C84A 1.455(16) ?
C83A H83A 0.9900 ?
C83A H83B 0.9900 ?
C84A H84A 0.9800 ?
C84A H84B 0.9800 ?
C84A H84C 0.9800 ?
C83B C84B 1.456(19) ?
C83B H83C 0.9900 ?
C83B H83D 0.9900 ?
C84B H84D 0.9800 ?
C84B H84E 0.9800 ?
C84B H84F 0.9800 ?

loop_
_geom_hbond_atom_site_label_D
_geom_hbond_atom_site_label_H
_geom_hbond_atom_site_label_A
_geom_hbond_distance_DH
_geom_hbond_distance_HA
_geom_hbond_distance_DA
_geom_hbond_angle_DHA
_geom_hbond_publ_flag
O3 H3 O13 0.74(5) 1.87(5) 2.596(4) 165(6) yes
O4 H4 O18 0.78(5) 1.88(5) 2.637(6) 165(6) yes
O5 H5 O9 0.87(5) 1.72(5) 2.579(5) 167(5) yes
O18 H18 O9 0.89(9) 2.09(9) 2.882(6) 146(8) yes

loop_
_geom_torsion_atom_site_label_1
_geom_torsion_atom_site_label_2
_geom_torsion_atom_site_label_3
_geom_torsion_atom_site_label_4
_geom_torsion
O9 P1 O6 C11 40.9(4)
O8 P1 O6 C11 -87.2(4)
O7 P1 O6 C11 161.4(3)
O9 P1 O7 C23 52.0(4)
O8 P1 O7 C23 178.5(3)
O6 P1 O7 C23 -66.3(4)
O9 P1 O8 Cr1 21.8(3)
O7 P1 O8 Cr1 -104.3(3)
O6 P1 O8 Cr1 147.8(2)
O13 P2 O10 C35 62.0(4)
O12 P2 O10 C35 -171.6(3)
O11 P2 O10 C35 -57.9(4)
O13 P2 O11 C47 33.0(4)
O12 P2 O11 C47 -98.2(3)
O10 P2 O11 C47 154.8(3)
O13 P2 O12 Cr2 11.6(3)
O11 P2 O12 Cr2 140.8(2)
O10 P2 O12 Cr2 -114.0(3)
O17 P3 O14 C59 31.3(4)
O16 P3 O14 C59 -96.4(4)
O15 P3 O14 C59 152.5(3)
O17 P3 O15 C71 90.3(4)
O16 P3 O15 C71 -143.9(3)
O14 P3 O15 C71 -28.5(4)
O17 P3 O16 Cr1 24.0(3)
O15 P3 O16 Cr1 -101.2(2)
O14 P3 O16 Cr1 149.02(19)
O16 P3 O17 Cr2 -24.5(3)
O15 P3 O17 Cr2 95.7(2)
O14 P3 O17 Cr2 -149.9(2)
Cr1 O1 C1 C2 77.6(5)
Cr2 O1 C1 C2 -123.6(4)
Cr1 O2 C3A C4A -130.0(5)
Cr2 O2 C3A C4A 97.4(6)
Cr1 O2 C3B C4B 101.9(19)
Cr2 O2 C3B C4B -106.8(18)
Cr2 O3 C5 C6 -171.5(4)
Cr1 O4 C7 C8B -140(3)
Cr1 O4 C7 C8A -169.0(13)
Cr1 O5 C9 C10 149.0(4)
P1 O6 C11 C16 -80.6(5)
P1 O6 C11 C12 103.8(4)
C16 C11 C12 C13 3.5(8)
O6 C11 C12 C13 178.8(4)
C16 C11 C12 C17 -172.0(5)
O6 C11 C12 C17 3.3(7)
C11 C12 C13 C14 -0.4(9)
C17 C12 C13 C14 175.0(6)
C12 C13 C14 C15 -2.4(11)
C13 C14 C15 C16 2.2(11)
C12 C11 C16 C15 -3.6(8)
O6 C11 C16 C15 -178.9(5)
C12 C11 C16 C20 171.1(5)
O6 C11 C16 C20 -4.2(7)
C14 C15 C16 C11 0.7(9)
C14 C15 C16 C20 -174.2(6)
C13 C12 C17 C19 18.1(7)
C11 C12 C17 C19 -166.7(5)
C13 C12 C17 C18 -103.4(6)
C11 C12 C17 C18 71.8(6)
C11 C16 C20 C22 132.3(6)
C15 C16 C20 C22 -53.2(7)
C11 C16 C20 C21 -102.7(6)
C15 C16 C20 C21 71.7(7)
P1 O7 C23 C24 100.7(5)
P1 O7 C23 C28 -83.1(5)
C28 C23 C24 C25 5.4(8)
O7 C23 C24 C25 -178.6(5)
C28 C23 C24 C29 -168.4(5)
O7 C23 C24 C29 7.6(7)
C23 C24 C25 C26 -0.4(9)
C29 C24 C25 C26 173.5(6)
C24 C25 C26 C27 -5.0(11)
C25 C26 C27 C28 5.9(12)
C24 C23 C28 C27 -4.5(8)
O7 C23 C28 C27 179.5(5)
C24 C23 C28 C32 171.1(5)
O7 C23 C28 C32 -4.8(8)
C26 C27 C28 C23 -1.3(10)
C26 C27 C28 C32 -177.0(6)
C23 C24 C29 C30 96.1(6)
C25 C24 C29 C30 -77.4(7)
C23 C24 C29 C31 -139.1(6)
C25 C24 C29 C31 47.4(8)
C23 C28 C32 C33 128.1(6)
C27 C28 C32 C33 -56.5(8)
C23 C28 C32 C34 -108.2(6)
C27 C28 C32 C34 67.2(8)
P2 O10 C35 C36 -82.5(5)
P2 O10 C35 C40 102.2(5)
C40 C35 C36 C37 -1.4(7)
O10 C35 C36 C37 -176.4(4)
C40 C35 C36 C41 175.4(5)
O10 C35 C36 C41 0.4(7)
C35 C36 C37 C38 0.3(8)
C41 C36 C37 C38 -176.7(5)
C36 C37 C38 C39 0.6(10)
C37 C38 C39 C40 -0.5(10)
C38 C39 C40 C35 -0.5(8)
C38 C39 C40 C44 177.4(6)
C36 C35 C40 C39 1.4(8)
O10 C35 C40 C39 176.5(4)
C36 C35 C40 C44 -176.3(5)
O10 C35 C40 C44 -1.3(7)
C35 C36 C41 C43 -116.5(6)
C37 C36 C41 C43 60.2(6)
C35 C36 C41 C42 118.2(6)
C37 C36 C41 C42 -65.0(6)
C39 C40 C44 C45 66.8(7)
C35 C40 C44 C45 -115.5(6)
C39 C40 C44 C46 -55.8(7)
C35 C40 C44 C46 121.9(6)
P2 O11 C47 C52 -88.1(5)
P2 O11 C47 C48 98.9(4)
C52 C47 C48 C49 0.4(7)
O11 C47 C48 C49 173.0(4)
C52 C47 C48 C53 -176.8(4)
O11 C47 C48 C53 -4.2(6)
C47 C48 C49 C50 -0.1(7)
C53 C48 C49 C50 177.1(5)
C48 C49 C50 C51 0.3(8)
C49 C50 C51 C52 -0.8(8)
C48 C47 C52 C51 -0.9(7)
O11 C47 C52 C51 -173.3(4)
C48 C47 C52 C56 177.6(5)
O11 C47 C52 C56 5.2(7)
C50 C51 C52 C47 1.0(7)
C50 C51 C52 C56 -177.5(5)
C49 C48 C53 C54 -95.1(5)
C47 C48 C53 C54 82.0(5)
C49 C48 C53 C55 30.2(6)
C47 C48 C53 C55 -152.7(4)
C47 C52 C56 C57 -105.3(6)
C51 C52 C56 C57 73.0(7)
C47 C52 C56 C58 131.5(6)
C51 C52 C56 C58 -50.1(7)
P3 O14 C59 C64 89.1(4)
P3 O14 C59 C60 -93.7(4)
C64 C59 C60 C61 -2.7(7)
O14 C59 C60 C61 -179.8(4)
C64 C59 C60 C65 173.7(4)
O14 C59 C60 C65 -3.4(6)
C59 C60 C61 C62 -0.2(8)
C65 C60 C61 C62 -176.5(5)
C60 C61 C62 C63 1.6(9)
C61 C62 C63 C64 -0.3(9)
C62 C63 C64 C59 -2.3(8)
C62 C63 C64 C68 174.2(5)
C60 C59 C64 C63 3.9(7)
O14 C59 C64 C63 -179.0(4)
C60 C59 C64 C68 -172.7(4)
O14 C59 C64 C68 4.4(6)
C61 C60 C65 C67 96.9(6)
C59 C60 C65 C67 -79.3(6)
C61 C60 C65 C66 -27.4(7)
C59 C60 C65 C66 156.5(5)
C63 C64 C68 C70 19.3(7)
C59 C64 C68 C70 -164.3(4)
C63 C64 C68 C69 -103.7(6)
C59 C64 C68 C69 72.7(6)
P3 O15 C71 C76 -97.4(5)
P3 O15 C71 C72 88.6(5)
C76 C71 C72 C73 2.5(7)
O15 C71 C72 C73 176.2(4)
C76 C71 C72 C77 -173.1(5)
O15 C71 C72 C77 0.6(7)
C71 C72 C73 C74 -0.1(8)
C77 C72 C73 C74 175.6(5)
C72 C73 C74 C75 -2.0(9)
C73 C74 C75 C76 1.9(9)
C72 C71 C76 C75 -2.7(8)
O15 C71 C76 C75 -176.3(4)
C72 C71 C76 C80 172.1(5)
O15 C71 C76 C80 -1.5(7)
C74 C75 C76 C71 0.4(8)
C74 C75 C76 C80 -174.5(5)
C73 C72 C77 C78 -76.5(6)
C71 C72 C77 C78 98.9(5)
C73 C72 C77 C79 47.6(6)
C71 C72 C77 C79 -137.0(5)
C71 C76 C80 C81 148.4(5)
C75 C76 C80 C81 -37.0(8)
C71 C76 C80 C82 -87.0(6)
C75 C76 C80 C82 87.6(6)
